data_4024580
loop_
_publ_author_name
'Nugzar Ghavtadze'
'Roland Fr\"ohlich'
'Ernst-Ulrich W\"urthwein'

_publ_section_title
;
Acid-Mediated Electrocyclic Domino Transformations of 5,5-Disubstituted
1-Amino-1-azapenta-1,4-dien-3-ones into Dihydrospiroindenepyrazole and
Dihydroindenodiazepine Derivatives
;
_journal_name_full 'Journal of Organic Chemistry'
_journal_page_first 4584
_journal_page_last 4591
_journal_paper_doi 10.1021/jo900270e
_journal_volume 74
_journal_year 2009
_chemical_formula_sum 'C14 H13 F3 N2'
_chemical_formula_weight 266.26
_chemical_name_systematic
; 
 ? 
;
_space_group_IT_number 15
_symmetry_cell_setting monoclinic
_symmetry_space_group_name_Hall '-C 2yc'
_symmetry_space_group_name_H-M 'C 1 2/c 1'
_atom_sites_solution_hydrogens geom
_atom_sites_solution_primary direct
_atom_sites_solution_secondary difmap
_audit_creation_method SHELXL-97
_cell_angle_alpha 90.00
_cell_angle_beta 123.22(1)
_cell_angle_gamma 90.00
_cell_formula_units_Z 8
_cell_length_a 21.159(1)
_cell_length_b 8.921(1)
_cell_length_c 16.079(1)
_cell_measurement_reflns_used 5007
_cell_measurement_temperature 293(2)
_cell_measurement_theta_max 68.25
_cell_measurement_theta_min 0.88
_cell_volume 2539.1(3)
_computing_cell_refinement 'Collect (Nonius B.V., 1998)'
_computing_data_collection 'Collect (Nonius B.V., 1998)'
_computing_data_reduction 'Denzo-SMN (Otwinowski & Minor, 1997)'
_computing_molecular_graphics 'SCHAKAL (Keller, 1997)'
_computing_publication_material 'SHELXL-97 (Sheldrick, 1997)'
_computing_structure_refinement 'SHELXL-97 (Sheldrick, 1997)'
_computing_structure_solution 'SHELXS-97 (Sheldrick, 1990)'
_diffrn_ambient_temperature 293(2)
_diffrn_measured_fraction_theta_full 0.970
_diffrn_measured_fraction_theta_max 0.970
_diffrn_measurement_device_type 'Nonius KappaCCD APEXII'
_diffrn_measurement_method '\w and \f scans'
_diffrn_radiation_monochromator graphite
_diffrn_radiation_source 'fine-focus sealed tube'
_diffrn_radiation_type CuK\a
_diffrn_radiation_wavelength 1.54178
_diffrn_reflns_av_R_equivalents 0.031
_diffrn_reflns_av_sigmaI/netI 0.0156
_diffrn_reflns_limit_h_max 25
_diffrn_reflns_limit_h_min -24
_diffrn_reflns_limit_k_max 10
_diffrn_reflns_limit_k_min -10
_diffrn_reflns_limit_l_max 15
_diffrn_reflns_limit_l_min -19
_diffrn_reflns_number 17000
_diffrn_reflns_theta_full 67.79
_diffrn_reflns_theta_max 67.79
_diffrn_reflns_theta_min 6.58
_exptl_absorpt_coefficient_mu 0.979
_exptl_absorpt_correction_T_max 0.8283
_exptl_absorpt_correction_T_min 0.6403
_exptl_absorpt_correction_type empirical
_exptl_absorpt_process_details 'Denzo (Otwinowski, Borek, Majewski & Minor, 2003)'
_exptl_crystal_colour yellow
_exptl_crystal_density_diffrn 1.393
_exptl_crystal_density_method 'not measured'
_exptl_crystal_description block
_exptl_crystal_F_000 1104
_exptl_crystal_size_max 0.50
_exptl_crystal_size_mid 0.25
_exptl_crystal_size_min 0.20
_refine_diff_density_max 0.246
_refine_diff_density_min -0.258
_refine_diff_density_rms 0.032
_refine_ls_extinction_method none
_refine_ls_goodness_of_fit_ref 1.060
_refine_ls_hydrogen_treatment riding
_refine_ls_matrix_type full
_refine_ls_number_parameters 178
_refine_ls_number_reflns 2230
_refine_ls_number_restraints 0
_refine_ls_restrained_S_all 1.060
_refine_ls_R_factor_all 0.0497
_refine_ls_R_factor_gt 0.0484
_refine_ls_shift/su_max 0.000
_refine_ls_shift/su_mean 0.000
_refine_ls_structure_factor_coef Fsqd
_refine_ls_weighting_details 'calc w=1/[\s^2^(Fo^2^)+(0.0675P)^2^+1.4657P] where P=(Fo^2^+2Fc^2^)/3'
_refine_ls_weighting_scheme calc
_refine_ls_wR_factor_gt 0.1284
_refine_ls_wR_factor_ref 0.1298
_reflns_number_gt 2130
_reflns_number_total 2230
_reflns_threshold_expression >2sigma(I)
_cod_data_source_file jo900270e_si_005.cif
_cod_data_source_block wue3672
_cod_original_sg_symbol_H-M C2/c
_cod_database_code 4024580

loop_
_symmetry_equiv_pos_as_xyz
'x, y, z'
'-x, y, -z+1/2'
'x+1/2, y+1/2, z'
'-x+1/2, y+1/2, -z+1/2'
'-x, -y, -z'
'x, -y, z-1/2'
'-x+1/2, -y+1/2, -z'
'x+1/2, -y+1/2, z-1/2'

loop_
_atom_site_label
_atom_site_type_symbol
_atom_site_fract_x
_atom_site_fract_y
_atom_site_fract_z
_atom_site_U_iso_or_equiv
_atom_site_adp_type
_atom_site_occupancy
_atom_site_symmetry_multiplicity
_atom_site_calc_flag
_atom_site_refinement_flags
_atom_site_disorder_assembly
_atom_site_disorder_group
C1 C 0.21804(9) 0.5128(2) -0.02417(13) 0.0565(4) Uani 1 1 d . . .
H1A H 0.2184 0.5517 -0.0776 0.068 Uiso 1 1 calc R . .
C2 C 0.28073(9) 0.43821(18) 0.06049(12) 0.0491(4) Uani 1 1 d . . .
C3 C 0.35059(9) 0.41566(18) 0.07502(12) 0.0492(4) Uani 1 1 d . . .
C4 C 0.36514(11) 0.4445(2) -0.00535(14) 0.0612(5) Uani 1 1 d . . .
H4A H 0.4027 0.3757 0.0018 0.092 Uiso 1 1 calc R . .
H4B H 0.3828 0.5454 0.0002 0.092 Uiso 1 1 calc R . .
H4C H 0.3192 0.4309 -0.0693 0.092 Uiso 1 1 calc R . .
N5 N 0.41161(8) 0.36723(17) 0.16077(11) 0.0534(4) Uani 1 1 d . . .
H5 H 0.4513(12) 0.341(2) 0.1630(14) 0.055(5) Uiso 1 1 d . . .
N6 N 0.42162(7) 0.36072(16) 0.25527(10) 0.0527(4) Uani 1 1 d . . .
C6 C 0.25448(9) 0.39420(17) 0.12391(12) 0.0472(4) Uani 1 1 d . . .
C7 C 0.36930(10) 0.2555(2) 0.25894(14) 0.0587(4) Uani 1 1 d . . .
H7A H 0.3898 0.2299 0.3278 0.070 Uiso 1 1 calc R . .
H7B H 0.3670 0.1640 0.2247 0.070 Uiso 1 1 calc R . .
C8 C 0.29002(9) 0.31397(18) 0.21346(13) 0.0519(4) Uani 1 1 d . . .
C9 C 0.24977(11) 0.2910(2) 0.25741(14) 0.0611(5) Uani 1 1 d . . .
H9A H 0.2727 0.2409 0.3179 0.073 Uiso 1 1 calc R . .
C10 C 0.17547(11) 0.3417(2) 0.21259(15) 0.0633(5) Uani 1 1 d . . .
H10A H 0.1500 0.3245 0.2439 0.076 Uiso 1 1 calc R . .
C11 C 0.13927(10) 0.41650(19) 0.12312(14) 0.0570(4) Uani 1 1 d . . .
H11A H 0.0895 0.4483 0.0933 0.068 Uiso 1 1 calc R . .
C12 C 0.17889(9) 0.44369(18) 0.07805(13) 0.0500(4) Uani 1 1 d . . .
C13 C 0.15818(9) 0.5176(2) -0.01399(13) 0.0547(4) Uani 1 1 d . . .
C14 C 0.08386(10) 0.5844(3) -0.08492(15) 0.0688(5) Uani 1 1 d . . .
C15 C 0.42067(11) 0.5111(2) 0.29144(15) 0.0622(5) Uani 1 1 d . . .
H15A H 0.4594 0.5713 0.2942 0.093 Uiso 1 1 calc R . .
H15B H 0.4297 0.5038 0.3567 0.093 Uiso 1 1 calc R . .
H15C H 0.3723 0.5566 0.2471 0.093 Uiso 1 1 calc R . .
F1 F 0.08075(8) 0.6595(2) -0.15823(11) 0.1171(7) Uani 1 1 d . . .
F2 F 0.06124(8) 0.68123(17) -0.04185(12) 0.1011(5) Uani 1 1 d . . .
F3 F 0.02802(6) 0.48318(18) -0.12682(11) 0.1028(5) Uani 1 1 d . . .

loop_
_atom_site_aniso_label
_atom_site_aniso_U_11
_atom_site_aniso_U_22
_atom_site_aniso_U_33
_atom_site_aniso_U_23
_atom_site_aniso_U_13
_atom_site_aniso_U_12
C1 0.0473(9) 0.0695(11) 0.0485(9) 0.0026(8) 0.0236(7) -0.0044(8)
C2 0.0424(8) 0.0555(9) 0.0487(8) -0.0019(7) 0.0246(7) -0.0053(6)
C3 0.0468(8) 0.0489(8) 0.0539(9) -0.0062(7) 0.0290(7) -0.0075(6)
C4 0.0568(10) 0.0733(11) 0.0622(10) -0.0056(9) 0.0381(9) -0.0086(8)
N5 0.0433(8) 0.0622(9) 0.0578(8) -0.0015(6) 0.0296(7) 0.0029(6)
N6 0.0476(7) 0.0540(8) 0.0538(8) 0.0004(6) 0.0261(6) 0.0030(6)
C6 0.0441(8) 0.0468(8) 0.0522(9) -0.0042(7) 0.0273(7) -0.0063(6)
C7 0.0587(10) 0.0545(9) 0.0624(10) 0.0095(8) 0.0328(9) 0.0036(8)
C8 0.0531(9) 0.0478(8) 0.0580(9) -0.0008(7) 0.0324(8) -0.0050(7)
C9 0.0729(12) 0.0560(10) 0.0654(10) 0.0023(8) 0.0448(10) -0.0058(8)
C10 0.0730(12) 0.0609(10) 0.0804(13) -0.0091(9) 0.0575(11) -0.0124(9)
C11 0.0520(9) 0.0555(9) 0.0734(11) -0.0116(8) 0.0407(9) -0.0090(7)
C12 0.0449(8) 0.0486(8) 0.0586(9) -0.0090(7) 0.0297(7) -0.0078(6)
C13 0.0432(8) 0.0615(10) 0.0532(9) -0.0023(7) 0.0224(7) -0.0042(7)
C14 0.0477(10) 0.0835(13) 0.0686(12) 0.0022(10) 0.0278(9) -0.0002(9)
C15 0.0543(10) 0.0604(10) 0.0672(11) -0.0116(8) 0.0303(9) -0.0029(8)
F1 0.0654(8) 0.1802(17) 0.0916(10) 0.0641(11) 0.0339(7) 0.0270(9)
F2 0.0802(9) 0.1002(10) 0.1072(11) 0.0024(8) 0.0413(8) 0.0309(7)
F3 0.0475(7) 0.1152(11) 0.1067(11) -0.0141(8) 0.0175(7) -0.0134(7)

loop_
_atom_type_symbol
_atom_type_description
_atom_type_scat_dispersion_real
_atom_type_scat_dispersion_imag
_atom_type_scat_source
C C 0.0181 0.0091 'International Tables Vol C Tables 4.2.6.8 and 6.1.1.4'
H H 0.0000 0.0000 'International Tables Vol C Tables 4.2.6.8 and 6.1.1.4'
N N 0.0311 0.0180 'International Tables Vol C Tables 4.2.6.8 and 6.1.1.4'
F F 0.0727 0.0534 'International Tables Vol C Tables 4.2.6.8 and 6.1.1.4'

loop_
_geom_angle_atom_site_label_1
_geom_angle_atom_site_label_2
_geom_angle_atom_site_label_3
_geom_angle
_geom_angle_site_symmetry_1
_geom_angle_site_symmetry_3
_geom_angle_publ_flag
C13 C1 C2 109.63(15) . . ?
C3 C2 C1 125.02(16) . . ?
C3 C2 C6 128.77(15) . . ?
C1 C2 C6 106.20(14) . . ?
N5 C3 C2 124.00(15) . . ?
N5 C3 C4 113.74(14) . . ?
C2 C3 C4 122.26(15) . . ?
C3 N5 N6 127.54(14) . . ?
N5 N6 C15 111.20(14) . . ?
N5 N6 C7 113.22(13) . . ?
C15 N6 C7 113.09(14) . . ?
C8 C6 C12 120.77(15) . . ?
C8 C6 C2 131.36(15) . . ?
C12 C6 C2 107.84(14) . . ?
N6 C7 C8 114.80(14) . . ?
C9 C8 C6 117.69(16) . . ?
C9 C8 C7 122.12(16) . . ?
C6 C8 C7 120.19(14) . . ?
C8 C9 C10 121.36(17) . . ?
C11 C10 C9 121.37(16) . . ?
C10 C11 C12 118.53(17) . . ?
C11 C12 C6 120.22(16) . . ?
C11 C12 C13 132.53(16) . . ?
C6 C12 C13 107.26(14) . . ?
C1 C13 C12 109.06(15) . . ?
C1 C13 C14 126.04(17) . . ?
C12 C13 C14 124.89(16) . . ?
F1 C14 F3 107.03(18) . . ?
F1 C14 F2 105.95(19) . . ?
F3 C14 F2 103.10(16) . . ?
F1 C14 C13 113.92(16) . . ?
F3 C14 C13 112.98(18) . . ?
F2 C14 C13 113.01(17) . . ?

loop_
_geom_bond_atom_site_label_1
_geom_bond_atom_site_label_2
_geom_bond_distance
_geom_bond_site_symmetry_2
_geom_bond_publ_flag
C1 C13 1.364(2) . ?
C1 C2 1.441(2) . ?
C2 C3 1.379(2) . ?
C2 C6 1.457(2) . ?
C3 N5 1.343(2) . ?
C3 C4 1.506(2) . ?
N5 N6 1.416(2) . ?
N6 C15 1.467(2) . ?
N6 C7 1.477(2) . ?
C6 C8 1.402(2) . ?
C6 C12 1.416(2) . ?
C7 C8 1.509(2) . ?
C8 C9 1.388(2) . ?
C9 C10 1.398(3) . ?
C10 C11 1.376(3) . ?
C11 C12 1.397(2) . ?
C12 C13 1.451(3) . ?
C13 C14 1.471(3) . ?
C14 F1 1.325(2) . ?
C14 F3 1.339(2) . ?
C14 F2 1.348(3) . ?

loop_
_geom_torsion_atom_site_label_1
_geom_torsion_atom_site_label_2
_geom_torsion_atom_site_label_3
_geom_torsion_atom_site_label_4
_geom_torsion
_geom_torsion_site_symmetry_1
_geom_torsion_site_symmetry_2
_geom_torsion_site_symmetry_3
_geom_torsion_site_symmetry_4
_geom_torsion_publ_flag
C13 C1 C2 C3 -179.07(16) . . . . ?
C13 C1 C2 C6 1.0(2) . . . . ?
C1 C2 C3 N5 169.22(16) . . . . ?
C6 C2 C3 N5 -10.9(3) . . . . ?
C1 C2 C3 C4 -10.5(3) . . . . ?
C6 C2 C3 C4 169.41(16) . . . . ?
C2 C3 N5 N6 -14.4(3) . . . . ?
C4 C3 N5 N6 165.34(15) . . . . ?
C3 N5 N6 C15 -64.2(2) . . . . ?
C3 N5 N6 C7 64.4(2) . . . . ?
C3 C2 C6 C8 -2.6(3) . . . . ?
C1 C2 C6 C8 177.30(17) . . . . ?
C3 C2 C6 C12 179.30(16) . . . . ?
C1 C2 C6 C12 -0.79(18) . . . . ?
N5 N6 C7 C8 -78.06(18) . . . . ?
C15 N6 C7 C8 49.6(2) . . . . ?
C12 C6 C8 C9 -2.9(2) . . . . ?
C2 C6 C8 C9 179.26(17) . . . . ?
C12 C6 C8 C7 177.05(15) . . . . ?
C2 C6 C8 C7 -0.8(3) . . . . ?
N6 C7 C8 C9 -138.23(17) . . . . ?
N6 C7 C8 C6 41.9(2) . . . . ?
C6 C8 C9 C10 2.1(3) . . . . ?
C7 C8 C9 C10 -177.85(17) . . . . ?
C8 C9 C10 C11 -0.1(3) . . . . ?
C9 C10 C11 C12 -1.1(3) . . . . ?
C10 C11 C12 C6 0.3(2) . . . . ?
C10 C11 C12 C13 179.98(17) . . . . ?
C8 C6 C12 C11 1.7(2) . . . . ?
C2 C6 C12 C11 -179.94(14) . . . . ?
C8 C6 C12 C13 -178.03(14) . . . . ?
C2 C6 C12 C13 0.30(18) . . . . ?
C2 C1 C13 C12 -0.8(2) . . . . ?
C2 C1 C13 C14 -179.96(18) . . . . ?
C11 C12 C13 C1 -179.39(18) . . . . ?
C6 C12 C13 C1 0.33(19) . . . . ?
C11 C12 C13 C14 -0.2(3) . . . . ?
C6 C12 C13 C14 179.46(17) . . . . ?
C1 C13 C14 F1 -7.8(3) . . . . ?
C12 C13 C14 F1 173.20(18) . . . . ?
C1 C13 C14 F3 114.6(2) . . . . ?
C12 C13 C14 F3 -64.4(3) . . . . ?
C1 C13 C14 F2 -128.8(2) . . . . ?
C12 C13 C14 F2 52.2(3) . . . . ?

loop_
_cod_related_entry_id
_cod_related_entry_database
_cod_related_entry_code
1 ChemSpider 30658964
